data_7028791
loop_
_publ_author_name
'Johnson, Kevin R. D.'
'Hayes, Paul G.'

_publ_section_title
;
 A cascade reaction: ring-opening insertion of dioxaphospholane into
 lutetium alkyl bonds.
;
_journal_issue 6
_journal_name_full 'Dalton transactions (Cambridge, England : 2003)'
_journal_page_first 2448
_journal_page_last 2457
_journal_paper_doi 10.1039/c3dt52790e
_journal_volume 43
_journal_year 2014
_chemical_formula_sum 'C39 H44 N3 O4 P2'
_chemical_formula_weight 680.71
_chemical_name_systematic
; 
 ? 
;
_space_group_IT_number 61
_symmetry_cell_setting orthorhombic
_symmetry_space_group_name_Hall '-P 2ac 2ab'
_symmetry_space_group_name_H-M 'P b c a'
_atom_sites_solution_hydrogens geom
_atom_sites_solution_primary direct
_atom_sites_solution_secondary difmap
_audit_creation_method SHELXL-97
_cell_angle_alpha 90.00
_cell_angle_beta 90.00
_cell_angle_gamma 90.00
_cell_formula_units_Z 8
_cell_length_a 10.3386(7)
_cell_length_b 20.4403(13)
_cell_length_c 32.986(2)
_cell_measurement_reflns_used 9941
_cell_measurement_temperature 173(2)
_cell_measurement_theta_max 27.55
_cell_measurement_theta_min 2.29
_cell_volume 6970.7(8)
_computing_cell_refinement 'Bruker SAINT'
_computing_data_collection 'Bruker APEX2'
_computing_data_reduction 'Bruker SAINT'
_computing_molecular_graphics 'Bruker SHELXTL'
_computing_publication_material 'Bruker SHELXTL'
_computing_structure_refinement 'SHELXL-97 (Sheldrick, 2008)'
_computing_structure_solution 'SHELXS-97 (Sheldrick, 2008)'
_diffrn_ambient_temperature 173(2)
_diffrn_measured_fraction_theta_full 1.000
_diffrn_measured_fraction_theta_max 1.000
_diffrn_measurement_device_type 'Bruker APEX-II CCD'
_diffrn_measurement_method '\f and \w scans'
_diffrn_radiation_monochromator graphite
_diffrn_radiation_source 'fine-focus sealed tube'
_diffrn_radiation_type MoK\a
_diffrn_radiation_wavelength 0.71073
_diffrn_reflns_av_R_equivalents 0.0290
_diffrn_reflns_av_sigmaI/netI 0.0146
_diffrn_reflns_limit_h_max 13
_diffrn_reflns_limit_h_min -13
_diffrn_reflns_limit_k_max 26
_diffrn_reflns_limit_k_min -26
_diffrn_reflns_limit_l_max 42
_diffrn_reflns_limit_l_min -42
_diffrn_reflns_number 75247
_diffrn_reflns_theta_full 27.10
_diffrn_reflns_theta_max 27.10
_diffrn_reflns_theta_min 1.99
_exptl_absorpt_coefficient_mu 0.170
_exptl_absorpt_correction_T_max 0.9865
_exptl_absorpt_correction_T_min 0.9239
_exptl_absorpt_correction_type numerical
_exptl_absorpt_process_details 'SADABS (Bruker, 2008)'
_exptl_crystal_colour colourless
_exptl_crystal_density_diffrn 1.297
_exptl_crystal_density_method 'not measured'
_exptl_crystal_description prism
_exptl_crystal_F_000 2888
_exptl_crystal_size_max 0.47
_exptl_crystal_size_mid 0.42
_exptl_crystal_size_min 0.08
_refine_diff_density_max 0.362
_refine_diff_density_min -0.358
_refine_diff_density_rms 0.043
_refine_ls_extinction_method none
_refine_ls_goodness_of_fit_ref 1.053
_refine_ls_hydrogen_treatment constr
_refine_ls_matrix_type full
_refine_ls_number_parameters 458
_refine_ls_number_reflns 7693
_refine_ls_number_restraints 5
_refine_ls_restrained_S_all 1.061
_refine_ls_R_factor_all 0.0475
_refine_ls_R_factor_gt 0.0382
_refine_ls_shift/su_max 0.001
_refine_ls_shift/su_mean 0.000
_refine_ls_structure_factor_coef Fsqd
_refine_ls_weighting_details 'calc w=1/[\s^2^(Fo^2^)+(0.0504P)^2^+3.4454P] where P=(Fo^2^+2Fc^2^)/3'
_refine_ls_weighting_scheme calc
_refine_ls_wR_factor_gt 0.0986
_refine_ls_wR_factor_ref 0.1054
_reflns_number_gt 6477
_reflns_number_total 7693
_reflns_threshold_expression >2sigma(I)
_cod_data_source_file c3dt52790e.txt
_cod_data_source_block Compound6
_cod_depositor_comments
;
The following automatic conversions were performed:

'_symmetry_cell_setting' value 'Orthorhombic' changed to
'orthorhombic' according to
/usr/data/users/saulius/automatic-downloads/current/RSC/lib/dictionaries/cif_core.dic
dictionary named 'cif_core.dic' version 2.4.2 from 2011-04-26.

Automatic conversion script
Id: cif_fix_values 2281 2013-09-26 08:29:07Z andrius 
;
_cod_original_cell_volume 6970.8(8)
_cod_original_sg_symbol_H-M Pbca
_cod_database_code 7028791

loop_
_symmetry_equiv_pos_as_xyz
'x, y, z'
'-x+1/2, -y, z+1/2'
'-x, y+1/2, -z+1/2'
'x+1/2, -y+1/2, -z'
'-x, -y, -z'
'x-1/2, y, -z-1/2'
'x, -y-1/2, z-1/2'
'-x-1/2, y-1/2, z'

loop_
_atom_site_label
_atom_site_type_symbol
_atom_site_fract_x
_atom_site_fract_y
_atom_site_fract_z
_atom_site_U_iso_or_equiv
_atom_site_adp_type
_atom_site_occupancy
_atom_site_symmetry_multiplicity
_atom_site_calc_flag
_atom_site_refinement_flags
_atom_site_disorder_assembly
_atom_site_disorder_group
P2 P 0.31718(4) 0.295905(18) 0.041510(11) 0.02271(10) Uani 1 1 d . . .
C11 C 0.67196(14) 0.41568(7) 0.11495(5) 0.0251(3) Uani 1 1 d . . .
C5 C 0.65738(15) 0.44168(7) 0.03732(5) 0.0283(3) Uani 1 1 d . . .
H5 H 0.7279 0.4714 0.0365 0.034 Uiso 1 1 calc R . .
C9 C 0.51812(14) 0.36743(7) 0.07498(4) 0.0237(3) Uani 1 1 d . . .
C10 C 0.62203(14) 0.41238(7) 0.07400(4) 0.0250(3) Uani 1 1 d . . .
C2 C 0.72402(14) 0.39739(8) 0.19657(5) 0.0279(3) Uani 1 1 d . . .
H2 H 0.7435 0.3914 0.2245 0.034 Uiso 1 1 calc R . .
C8 C 0.44615(14) 0.35335(7) 0.03995(4) 0.0240(3) Uani 1 1 d . . .
C4 C 0.76963(15) 0.45174(7) 0.13352(5) 0.0283(3) Uani 1 1 d . . .
H4 H 0.8195 0.4817 0.1180 0.034 Uiso 1 1 calc R . .
C12 C 0.59893(13) 0.37037(7) 0.13800(4) 0.0233(3) Uani 1 1 d . . .
C3 C 0.79433(15) 0.44408(8) 0.17465(5) 0.0291(3) Uani 1 1 d . . .
C1 C 0.62623(14) 0.35923(7) 0.17915(4) 0.0244(3) Uani 1 1 d . . .
C7 C 0.48384(15) 0.38382(7) 0.00396(4) 0.0266(3) Uani 1 1 d . . .
H7 H 0.4366 0.3749 -0.0201 0.032 Uiso 1 1 calc R . .
C6 C 0.58926(15) 0.42732(7) 0.00205(5) 0.0282(3) Uani 1 1 d . . .
C14 C 0.62829(17) 0.45733(8) -0.03797(5) 0.0344(4) Uani 1 1 d . . .
H14A H 0.6635 0.5012 -0.0333 0.052 Uiso 1 1 calc R . .
H14B H 0.5525 0.4604 -0.0557 0.052 Uiso 1 1 calc R . .
H14C H 0.6942 0.4299 -0.0509 0.052 Uiso 1 1 calc R . .
C21 C 0.40086(19) 0.15807(9) 0.21804(5) 0.0387(4) Uani 1 1 d . . .
H21 H 0.4324 0.1766 0.2425 0.046 Uiso 1 1 calc R . .
C18 C 0.2487(2) 0.23819(9) -0.02249(5) 0.0405(4) Uani 1 1 d . . .
H18A H 0.2534 0.2452 -0.0522 0.049 Uiso 1 1 calc R . .
H18B H 0.1712 0.2115 -0.0163 0.049 Uiso 1 1 calc R . .
C13 C 0.89522(17) 0.48539(9) 0.19583(6) 0.0383(4) Uani 1 1 d . . .
H13A H 0.9556 0.5032 0.1757 0.057 Uiso 1 1 calc R . .
H13B H 0.9428 0.4583 0.2153 0.057 Uiso 1 1 calc R . .
H13C H 0.8527 0.5215 0.2102 0.057 Uiso 1 1 calc R . .
C17 C 0.3687(2) 0.20533(9) -0.00728(6) 0.0440(5) Uani 1 1 d . . .
H17A H 0.3620 0.1572 -0.0101 0.053 Uiso 1 1 calc R . .
H17B H 0.4457 0.2207 -0.0223 0.053 Uiso 1 1 calc R . .
C20 C 0.41699(15) 0.19185(8) 0.18185(5) 0.0279(3) Uani 1 1 d . . .
C22 C 0.33936(18) 0.09775(9) 0.21893(5) 0.0378(4) Uani 1 1 d . . .
H22 H 0.3295 0.0760 0.2442 0.045 Uiso 1 1 calc R . .
C23 C 0.29196(15) 0.06836(8) 0.18424(5) 0.0301(3) Uani 1 1 d . . .
C26 C 0.21799(17) 0.00427(8) 0.18656(6) 0.0384(4) Uani 1 1 d . . .
H26 H 0.2432 -0.0178 0.2124 0.046 Uiso 1 1 calc R . .
C24 C 0.3119(2) 0.10149(10) 0.14807(6) 0.0467(5) Uani 1 1 d . . .
H24 H 0.2829 0.0823 0.1235 0.056 Uiso 1 1 calc R . .
C25 C 0.3728(2) 0.16172(9) 0.14683(5) 0.0452(5) Uani 1 1 d . . .
H25 H 0.3847 0.1829 0.1215 0.054 Uiso 1 1 calc R . .
C28 C 0.2477(2) -0.04281(10) 0.15190(7) 0.0593(6) Uani 1 1 d . . .
H28A H 0.2157 -0.0244 0.1264 0.089 Uiso 1 1 calc R . .
H28B H 0.2051 -0.0848 0.1570 0.089 Uiso 1 1 calc R . .
H28C H 0.3414 -0.0495 0.1500 0.089 Uiso 1 1 calc R . .
C27 C 0.0729(2) 0.01797(11) 0.18855(8) 0.0562(5) Uani 1 1 d . . .
H27A H 0.0552 0.0489 0.2106 0.084 Uiso 1 1 calc R . .
H27B H 0.0263 -0.0230 0.1936 0.084 Uiso 1 1 calc R . .
H27C H 0.0441 0.0368 0.1628 0.084 Uiso 1 1 calc R . .
C29 C 0.12543(14) 0.27535(7) 0.09240(4) 0.0252(3) Uani 1 1 d . . .
C32 C -0.10723(15) 0.21453(8) 0.11836(4) 0.0270(3) Uani 1 1 d . . .
C31 C -0.00501(16) 0.17833(8) 0.10281(5) 0.0338(4) Uani 1 1 d . . .
H31 H -0.0131 0.1321 0.1011 0.041 Uiso 1 1 calc R . .
C34 C 0.02395(15) 0.31183(8) 0.10838(4) 0.0286(3) Uani 1 1 d . . .
H34 H 0.0327 0.3579 0.1108 0.034 Uiso 1 1 calc R . .
C33 C -0.09016(15) 0.28191(8) 0.12082(5) 0.0285(3) Uani 1 1 d . . .
H33 H -0.1582 0.3082 0.1313 0.034 Uiso 1 1 calc R . .
C30 C 0.10838(16) 0.20763(8) 0.08980(5) 0.0337(4) Uani 1 1 d . . .
H30 H 0.1757 0.1813 0.0789 0.040 Uiso 1 1 calc R . .
C36 C -0.2155(2) 0.15211(11) 0.17427(6) 0.0491(5) Uani 1 1 d . . .
H36A H -0.1536 0.1159 0.1726 0.074 Uiso 1 1 calc R . .
H36B H -0.2992 0.1355 0.1837 0.074 Uiso 1 1 calc R . .
H36C H -0.1833 0.1851 0.1933 0.074 Uiso 1 1 calc R . .
C35 C -0.23172(16) 0.18262(8) 0.13288(5) 0.0341(4) Uani 1 1 d . . .
H35 H -0.2989 0.2176 0.1352 0.041 Uiso 1 1 calc R . .
C37 C -0.2823(2) 0.13092(13) 0.10345(7) 0.0643(7) Uani 1 1 d . . .
H37A H -0.2935 0.1505 0.0766 0.096 Uiso 1 1 calc R . .
H37B H -0.3657 0.1143 0.1132 0.096 Uiso 1 1 calc R . .
H37C H -0.2203 0.0948 0.1018 0.096 Uiso 1 1 calc R . .
N2 N 0.50686(12) 0.34236(6) 0.11346(4) 0.0241(3) Uani 1 1 d . . .
H2N H 0.4497 0.3130 0.1212 0.029 Uiso 1 1 calc R . .
N3 N 0.23996(13) 0.30765(7) 0.08055(4) 0.0290(3) Uani 1 1 d . . .
N1 N 0.47545(14) 0.25356(7) 0.17804(4) 0.0324(3) Uani 1 1 d . . .
O4 O 0.24396(11) 0.30034(5) -0.00115(3) 0.0316(2) Uani 1 1 d . . .
O3 O 0.37655(11) 0.22388(5) 0.03506(4) 0.0327(3) Uani 1 1 d . . .
C2S C 0.5420(2) 0.05928(11) 0.01501(8) 0.0684(7) Uani 1 1 d D . .
H2S H 0.5711 0.1001 0.0254 0.082 Uiso 1 1 calc R . .
C1S C 0.4845(2) 0.01447(11) 0.04065(7) 0.0676(7) Uani 1 1 d D . .
H1S H 0.4737 0.0245 0.0686 0.081 Uiso 1 1 calc R . .
C3S C 0.5576(2) 0.04507(11) -0.02565(7) 0.0681(7) Uani 1 1 d D . .
H3S H 0.5969 0.0760 -0.0432 0.082 Uiso 1 1 calc R . .
P1 P 0.54865(4) 0.297289(19) 0.208102(11) 0.02490(10) Uani 1 1 d . A .
O2 O 0.46857(11) 0.33253(6) 0.24362(3) 0.0356(3) Uani 1 1 d . . .
O1 O 0.65584(11) 0.26497(6) 0.23681(3) 0.0331(3) Uani 1 1 d D . .
C15 C 0.634(2) 0.2834(10) 0.2787(2) 0.040(3) Uani 0.516(18) 1 d PDU A 1
H15A H 0.6988 0.3163 0.2871 0.047 Uiso 0.516(18) 1 calc PR A 1
H15B H 0.6435 0.2446 0.2963 0.047 Uiso 0.516(18) 1 calc PR A 1
C16 C 0.5009(9) 0.3113(4) 0.2837(3) 0.0340(14) Uani 0.516(18) 1 d PU A 1
H16A H 0.4394 0.2776 0.2934 0.041 Uiso 0.516(18) 1 calc PR A 1
H16B H 0.5011 0.3484 0.3029 0.041 Uiso 0.516(18) 1 calc PR A 1
C15B C 0.633(2) 0.2707(10) 0.2799(2) 0.042(3) Uani 0.484(18) 1 d PD A 2
H15C H 0.7136 0.2815 0.2947 0.051 Uiso 0.484(18) 1 calc PR A 2
H15D H 0.5952 0.2302 0.2912 0.051 Uiso 0.484(18) 1 calc PR A 2
C16B C 0.5382(12) 0.3266(7) 0.2808(3) 0.053(2) Uani 0.484(18) 1 d P A 2
H16C H 0.4762 0.3197 0.3033 0.064 Uiso 0.484(18) 1 calc PR A 2
H16D H 0.5853 0.3679 0.2862 0.064 Uiso 0.484(18) 1 calc PR A 2

loop_
_atom_site_aniso_label
_atom_site_aniso_U_11
_atom_site_aniso_U_22
_atom_site_aniso_U_33
_atom_site_aniso_U_23
_atom_site_aniso_U_13
_atom_site_aniso_U_12
P2 0.02119(18) 0.02467(19) 0.02226(18) -0.00032(14) 0.00021(14) -0.00117(14)
C11 0.0230(7) 0.0226(7) 0.0298(7) -0.0004(6) 0.0018(6) 0.0001(6)
C5 0.0272(7) 0.0255(7) 0.0321(8) 0.0003(6) 0.0051(6) -0.0033(6)
C9 0.0226(7) 0.0228(7) 0.0258(7) -0.0007(5) 0.0034(6) 0.0005(6)
C10 0.0226(7) 0.0224(7) 0.0300(7) -0.0014(6) 0.0022(6) -0.0010(6)
C2 0.0253(7) 0.0292(8) 0.0293(7) -0.0042(6) -0.0012(6) 0.0005(6)
C8 0.0226(7) 0.0241(7) 0.0254(7) -0.0018(5) 0.0025(5) 0.0002(6)
C4 0.0247(7) 0.0236(7) 0.0367(8) -0.0008(6) 0.0015(6) -0.0027(6)
C12 0.0196(7) 0.0226(7) 0.0278(7) -0.0027(6) 0.0012(6) 0.0004(5)
C3 0.0240(7) 0.0262(7) 0.0370(8) -0.0060(6) -0.0019(6) -0.0020(6)
C1 0.0213(7) 0.0256(7) 0.0263(7) -0.0021(6) 0.0016(5) 0.0007(6)
C7 0.0281(8) 0.0272(7) 0.0246(7) -0.0009(6) 0.0023(6) 0.0002(6)
C6 0.0306(8) 0.0257(7) 0.0284(8) 0.0017(6) 0.0065(6) 0.0000(6)
C14 0.0397(9) 0.0347(8) 0.0287(8) 0.0026(6) 0.0077(7) -0.0065(7)
C21 0.0551(11) 0.0375(9) 0.0236(7) -0.0050(7) 0.0024(7) -0.0132(8)
C18 0.0536(11) 0.0414(10) 0.0265(8) -0.0072(7) 0.0008(8) -0.0166(8)
C13 0.0344(9) 0.0359(9) 0.0446(10) -0.0045(7) -0.0071(7) -0.0092(7)
C17 0.0484(11) 0.0370(9) 0.0465(10) -0.0166(8) 0.0163(9) -0.0061(8)
C20 0.0253(7) 0.0289(8) 0.0296(8) -0.0004(6) 0.0005(6) -0.0024(6)
C22 0.0511(11) 0.0348(9) 0.0274(8) 0.0013(7) 0.0054(7) -0.0091(8)
C23 0.0293(8) 0.0262(7) 0.0349(8) -0.0004(6) -0.0033(6) 0.0011(6)
C26 0.0415(10) 0.0282(8) 0.0457(10) 0.0021(7) -0.0095(8) -0.0046(7)
C24 0.0639(13) 0.0418(10) 0.0343(9) 0.0019(8) -0.0181(9) -0.0167(9)
C25 0.0625(12) 0.0442(10) 0.0289(8) 0.0088(7) -0.0132(8) -0.0182(9)
C28 0.0673(15) 0.0351(10) 0.0757(15) -0.0148(10) -0.0083(12) -0.0062(10)
C27 0.0408(11) 0.0494(12) 0.0783(15) 0.0058(11) -0.0034(10) -0.0143(9)
C29 0.0248(7) 0.0310(7) 0.0198(6) -0.0015(6) -0.0002(5) -0.0041(6)
C32 0.0240(7) 0.0318(8) 0.0252(7) 0.0030(6) -0.0004(6) -0.0024(6)
C31 0.0341(9) 0.0256(8) 0.0416(9) 0.0004(7) 0.0054(7) -0.0020(7)
C34 0.0324(8) 0.0271(7) 0.0265(7) -0.0051(6) 0.0031(6) -0.0030(6)
C33 0.0267(7) 0.0318(8) 0.0269(7) -0.0027(6) 0.0042(6) 0.0016(6)
C30 0.0298(8) 0.0305(8) 0.0409(9) -0.0015(7) 0.0081(7) 0.0023(7)
C36 0.0425(11) 0.0674(13) 0.0375(10) 0.0127(9) 0.0097(8) -0.0022(10)
C35 0.0270(8) 0.0360(9) 0.0395(9) 0.0069(7) 0.0039(7) -0.0029(7)
C37 0.0652(14) 0.0807(16) 0.0471(12) 0.0059(11) -0.0010(10) -0.0459(13)
N2 0.0216(6) 0.0263(6) 0.0245(6) 0.0010(5) 0.0008(5) -0.0044(5)
N3 0.0270(6) 0.0336(7) 0.0263(6) -0.0045(5) 0.0038(5) -0.0060(5)
N1 0.0353(7) 0.0335(7) 0.0282(7) 0.0029(6) -0.0007(6) -0.0086(6)
O4 0.0327(6) 0.0358(6) 0.0263(5) -0.0004(4) -0.0052(5) -0.0026(5)
O3 0.0306(6) 0.0268(5) 0.0406(6) -0.0020(5) 0.0017(5) 0.0014(5)
C2S 0.0630(15) 0.0403(11) 0.102(2) -0.0029(12) -0.0349(15) 0.0042(10)
C1S 0.0525(13) 0.0857(18) 0.0646(15) -0.0082(13) -0.0145(11) 0.0255(13)
C3S 0.0435(12) 0.0663(15) 0.094(2) 0.0290(14) -0.0148(12) -0.0030(11)
P1 0.02206(19) 0.0287(2) 0.02398(19) 0.00029(15) 0.00068(14) -0.00060(15)
O2 0.0312(6) 0.0490(7) 0.0265(6) 0.0009(5) 0.0043(5) 0.0096(5)
O1 0.0305(6) 0.0370(6) 0.0318(6) 0.0025(5) -0.0023(5) 0.0066(5)
C15 0.047(4) 0.050(6) 0.022(3) 0.006(3) -0.007(3) 0.002(4)
C16 0.034(4) 0.048(3) 0.0203(19) 0.0039(19) 0.006(2) 0.009(2)
C15B 0.043(5) 0.053(7) 0.031(4) 0.012(3) -0.004(3) 0.013(4)
C16B 0.043(5) 0.089(7) 0.026(3) -0.008(4) 0.005(3) 0.006(4)

loop_
_atom_type_symbol
_atom_type_description
_atom_type_scat_dispersion_real
_atom_type_scat_dispersion_imag
_atom_type_scat_source
C C 0.0033 0.0016 'International Tables Vol C Tables 4.2.6.8 and 6.1.1.4'
H H 0.0000 0.0000 'International Tables Vol C Tables 4.2.6.8 and 6.1.1.4'
N N 0.0061 0.0033 'International Tables Vol C Tables 4.2.6.8 and 6.1.1.4'
O O 0.0106 0.0060 'International Tables Vol C Tables 4.2.6.8 and 6.1.1.4'
P P 0.1023 0.0942 'International Tables Vol C Tables 4.2.6.8 and 6.1.1.4'

loop_
_geom_angle_atom_site_label_1
_geom_angle_atom_site_label_2
_geom_angle_atom_site_label_3
_geom_angle
_geom_angle_site_symmetry_1
_geom_angle_site_symmetry_3
N3 P2 O4 118.89(7) . .
N3 P2 O3 116.92(7) . .
O4 P2 O3 96.66(6) . .
N3 P2 C8 108.14(7) . .
O4 P2 C8 106.98(6) . .
O3 P2 C8 108.32(6) . .
C4 C11 C12 119.78(14) . .
C4 C11 C10 133.93(14) . .
C12 C11 C10 106.28(12) . .
C6 C5 C10 120.05(14) . .
C6 C5 H5 120.0 . .
C10 C5 H5 120.0 . .
N2 C9 C8 129.72(13) . .
N2 C9 C10 109.14(13) . .
C8 C9 C10 121.12(13) . .
C5 C10 C9 119.77(14) . .
C5 C10 C11 133.96(14) . .
C9 C10 C11 106.25(12) . .
C1 C2 C3 122.84(14) . .
C1 C2 H2 118.6 . .
C3 C2 H2 118.6 . .
C7 C8 C9 117.42(13) . .
C7 C8 P2 121.92(11) . .
C9 C8 P2 120.60(11) . .
C3 C4 C11 120.21(14) . .
C3 C4 H4 119.9 . .
C11 C4 H4 119.9 . .
N2 C12 C1 129.84(13) . .
N2 C12 C11 108.99(13) . .
C1 C12 C11 121.17(13) . .
C4 C3 C2 119.05(14) . .
C4 C3 C13 120.98(15) . .
C2 C3 C13 119.98(15) . .
C2 C1 C12 116.82(14) . .
C2 C1 P1 120.14(11) . .
C12 C1 P1 122.96(11) . .
C8 C7 C6 122.40(14) . .
C8 C7 H7 118.8 . .
C6 C7 H7 118.8 . .
C5 C6 C7 119.19(14) . .
C5 C6 C14 120.65(14) . .
C7 C6 C14 120.16(14) . .
C6 C14 H14A 109.5 . .
C6 C14 H14B 109.5 . .
H14A C14 H14B 109.5 . .
C6 C14 H14C 109.5 . .
H14A C14 H14C 109.5 . .
H14B C14 H14C 109.5 . .
C22 C21 C20 120.99(15) . .
C22 C21 H21 119.5 . .
C20 C21 H21 119.5 . .
O4 C18 C17 104.91(13) . .
O4 C18 H18A 110.8 . .
C17 C18 H18A 110.8 . .
O4 C18 H18B 110.8 . .
C17 C18 H18B 110.8 . .
H18A C18 H18B 108.8 . .
C3 C13 H13A 109.5 . .
C3 C13 H13B 109.5 . .
H13A C13 H13B 109.5 . .
C3 C13 H13C 109.5 . .
H13A C13 H13C 109.5 . .
H13B C13 H13C 109.5 . .
O3 C17 C18 104.60(14) . .
O3 C17 H17A 110.8 . .
C18 C17 H17A 110.8 . .
O3 C17 H17B 110.8 . .
C18 C17 H17B 110.8 . .
H17A C17 H17B 108.9 . .
C25 C20 C21 117.11(15) . .
C25 C20 N1 117.78(14) . .
C21 C20 N1 125.10(14) . .
C23 C22 C21 122.08(16) . .
C23 C22 H22 119.0 . .
C21 C22 H22 119.0 . .
C22 C23 C24 116.56(15) . .
C22 C23 C26 120.78(15) . .
C24 C23 C26 122.62(15) . .
C23 C26 C28 113.90(16) . .
C23 C26 C27 109.78(15) . .
C28 C26 C27 110.21(17) . .
C23 C26 H26 107.6 . .
C28 C26 H26 107.6 . .
C27 C26 H26 107.6 . .
C25 C24 C23 121.83(16) . .
C25 C24 H24 119.1 . .
C23 C24 H24 119.1 . .
C24 C25 C20 121.37(16) . .
C24 C25 H25 119.3 . .
C20 C25 H25 119.3 . .
C26 C28 H28A 109.5 . .
C26 C28 H28B 109.5 . .
H28A C28 H28B 109.5 . .
C26 C28 H28C 109.5 . .
H28A C28 H28C 109.5 . .
H28B C28 H28C 109.5 . .
C26 C27 H27A 109.5 . .
C26 C27 H27B 109.5 . .
H27A C27 H27B 109.5 . .
C26 C27 H27C 109.5 . .
H27A C27 H27C 109.5 . .
H27B C27 H27C 109.5 . .
C34 C29 C30 117.31(14) . .
C34 C29 N3 119.15(14) . .
C30 C29 N3 123.52(14) . .
C31 C32 C33 116.93(14) . .
C31 C32 C35 122.14(14) . .
C33 C32 C35 120.92(14) . .
C30 C31 C32 121.89(15) . .
C30 C31 H31 119.1 . .
C32 C31 H31 119.1 . .
C33 C34 C29 121.07(14) . .
C33 C34 H34 119.5 . .
C29 C34 H34 119.5 . .
C34 C33 C32 121.72(14) . .
C34 C33 H33 119.1 . .
C32 C33 H33 119.1 . .
C31 C30 C29 121.07(15) . .
C31 C30 H30 119.5 . .
C29 C30 H30 119.5 . .
C35 C36 H36A 109.5 . .
C35 C36 H36B 109.5 . .
H36A C36 H36B 109.5 . .
C35 C36 H36C 109.5 . .
H36A C36 H36C 109.5 . .
H36B C36 H36C 109.5 . .
C36 C35 C32 111.61(14) . .
C36 C35 C37 109.07(16) . .
C32 C35 C37 112.75(15) . .
C36 C35 H35 107.7 . .
C32 C35 H35 107.7 . .
C37 C35 H35 107.7 . .
C35 C37 H37A 109.5 . .
C35 C37 H37B 109.5 . .
H37A C37 H37B 109.5 . .
C35 C37 H37C 109.5 . .
H37A C37 H37C 109.5 . .
H37B C37 H37C 109.5 . .
C9 N2 C12 109.28(12) . .
C9 N2 H2N 125.4 . .
C12 N2 H2N 125.4 . .
C29 N3 P2 126.58(11) . .
C20 N1 P1 132.65(11) . .
C18 O4 P2 111.14(10) . .
C17 O3 P2 110.21(11) . .
C3S C2S C1S 120.3(2) . .
C3S C2S H2S 119.8 . .
C1S C2S H2S 119.8 . .
C2S C1S C3S 120.0(2) . 5_655
C2S C1S H1S 120.0 . .
C3S C1S H1S 120.0 5_655 .
C2S C3S C1S 119.7(2) . 5_655
C2S C3S H3S 120.1 . .
C1S C3S H3S 120.1 5_655 .
N1 P1 O1 118.91(7) . .
N1 P1 O2 118.60(7) . .
O1 P1 O2 96.34(6) . .
N1 P1 C1 106.86(7) . .
O1 P1 C1 107.43(7) . .
O2 P1 C1 107.78(7) . .
C16B O2 C16 20.4(4) . .
C16B O2 P1 109.2(4) . .
C16 O2 P1 114.7(3) . .
C15B O1 C15 10.4(15) . .
C15B O1 P1 115.9(9) . .
C15 O1 P1 110.3(9) . .
O1 C15 C16 110.4(12) . .
O1 C15 H15A 109.6 . .
C16 C15 H15A 109.6 . .
O1 C15 H15B 109.6 . .
C16 C15 H15B 109.6 . .
H15A C15 H15B 108.1 . .
O2 C16 C15 103.2(7) . .
O2 C16 H16A 111.1 . .
C15 C16 H16A 111.1 . .
O2 C16 H16B 111.1 . .
C15 C16 H16B 111.1 . .
H16A C16 H16B 109.1 . .
O1 C15B C16B 100.8(12) . .
O1 C15B H15C 111.6 . .
C16B C15B H15C 111.6 . .
O1 C15B H15D 111.6 . .
C16B C15B H15D 111.6 . .
H15C C15B H15D 109.4 . .
O2 C16B C15B 112.0(9) . .
O2 C16B H16C 109.2 . .
C15B C16B H16C 109.2 . .
O2 C16B H16D 109.2 . .
C15B C16B H16D 109.2 . .
H16C C16B H16D 107.9 . .

loop_
_geom_bond_atom_site_label_1
_geom_bond_atom_site_label_2
_geom_bond_distance
_geom_bond_site_symmetry_2
P2 N3 1.5341(13) .
P2 O4 1.6004(11) .
P2 O3 1.6093(12) .
P2 C8 1.7775(15) .
C11 C4 1.392(2) .
C11 C12 1.416(2) .
C11 C10 1.448(2) .
C5 C6 1.391(2) .
C5 C10 1.399(2) .
C5 H5 0.9500 .
C9 N2 1.3737(18) .
C9 C8 1.404(2) .
C9 C10 1.414(2) .
C2 C1 1.400(2) .
C2 C3 1.401(2) .
C2 H2 0.9500 .
C8 C7 1.396(2) .
C4 C3 1.389(2) .
C4 H4 0.9500 .
C12 N2 1.3744(18) .
C12 C1 1.405(2) .
C3 C13 1.513(2) .
C1 P1 1.7772(15) .
C7 C6 1.408(2) .
C7 H7 0.9500 .
C6 C14 1.511(2) .
C14 H14A 0.9800 .
C14 H14B 0.9800 .
C14 H14C 0.9800 .
C21 C22 1.388(2) .
C21 C20 1.389(2) .
C21 H21 0.9500 .
C18 O4 1.453(2) .
C18 C17 1.498(3) .
C18 H18A 0.9900 .
C18 H18B 0.9900 .
C13 H13A 0.9800 .
C13 H13B 0.9800 .
C13 H13C 0.9800 .
C17 O3 1.449(2) .
C17 H17A 0.9900 .
C17 H17B 0.9900 .
C20 C25 1.386(2) .
C20 N1 1.404(2) .
C22 C23 1.382(2) .
C22 H22 0.9500 .
C23 C24 1.387(2) .
C23 C26 1.519(2) .
C26 C28 1.525(3) .
C26 C27 1.527(3) .
C26 H26 1.0000 .
C24 C25 1.384(3) .
C24 H24 0.9500 .
C25 H25 0.9500 .
C28 H28A 0.9800 .
C28 H28B 0.9800 .
C28 H28C 0.9800 .
C27 H27A 0.9800 .
C27 H27B 0.9800 .
C27 H27C 0.9800 .
C29 C34 1.391(2) .
C29 C30 1.398(2) .
C29 N3 1.4109(19) .
C32 C31 1.388(2) .
C32 C33 1.391(2) .
C32 C35 1.520(2) .
C31 C30 1.385(2) .
C31 H31 0.9500 .
C34 C33 1.391(2) .
C34 H34 0.9500 .
C33 H33 0.9500 .
C30 H30 0.9500 .
C36 C35 1.510(2) .
C36 H36A 0.9800 .
C36 H36B 0.9800 .
C36 H36C 0.9800 .
C35 C37 1.527(3) .
C35 H35 1.0000 .
C37 H37A 0.9800 .
C37 H37B 0.9800 .
C37 H37C 0.9800 .
N2 H2N 0.8800 .
N1 P1 1.5346(14) .
C2S C3S 1.3815(18) .
C2S C1S 1.3818(18) .
C2S H2S 0.9500 .
C1S C3S 1.3838(18) 5_655
C1S H1S 0.9500 .
C3S C1S 1.3838(18) 5_655
C3S H3S 0.9500 .
P1 O1 1.6004(11) .
P1 O2 1.6055(11) .
O2 C16B 1.428(11) .
O2 C16 1.431(8) .
O1 C15B 1.445(6) .
O1 C15 1.451(6) .
C15 C16 1.50(2) .
C15 H15A 0.9900 .
C15 H15B 0.9900 .
C16 H16A 0.9900 .
C16 H16B 0.9900 .
C15B C16B 1.51(2) .
C15B H15C 0.9900 .
C15B H15D 0.9900 .
C16B H16C 0.9900 .
C16B H16D 0.9900 .

loop_
_geom_hbond_atom_site_label_D
_geom_hbond_atom_site_label_H
_geom_hbond_atom_site_label_A
_geom_hbond_distance_DH
_geom_hbond_distance_HA
_geom_hbond_distance_DA
_geom_hbond_angle_DHA
N2 H2N N3 0.88 2.55 3.0489(18) 116.6
N2 H2N N1 0.88 2.25 2.8173(18) 122.0

loop_
_geom_torsion_atom_site_label_1
_geom_torsion_atom_site_label_2
_geom_torsion_atom_site_label_3
_geom_torsion_atom_site_label_4
_geom_torsion
_geom_torsion_site_symmetry_4
C6 C5 C10 C9 0.9(2) .
C6 C5 C10 C11 178.95(16) .
N2 C9 C10 C5 176.34(13) .
C8 C9 C10 C5 -2.4(2) .
N2 C9 C10 C11 -2.19(16) .
C8 C9 C10 C11 179.07(13) .
C4 C11 C10 C5 3.9(3) .
C12 C11 C10 C5 -175.75(16) .
C4 C11 C10 C9 -177.88(16) .
C12 C11 C10 C9 2.47(16) .
N2 C9 C8 C7 -176.45(14) .
C10 C9 C8 C7 2.0(2) .
N2 C9 C8 P2 0.7(2) .
C10 C9 C8 P2 179.15(11) .
N3 P2 C8 C7 -140.75(13) .
O4 P2 C8 C7 -11.59(14) .
O3 P2 C8 C7 91.64(13) .
N3 P2 C8 C9 42.23(14) .
O4 P2 C8 C9 171.39(11) .
O3 P2 C8 C9 -85.38(13) .
C12 C11 C4 C3 -0.9(2) .
C10 C11 C4 C3 179.47(16) .
C4 C11 C12 N2 178.38(13) .
C10 C11 C12 N2 -1.91(16) .
C4 C11 C12 C1 -2.4(2) .
C10 C11 C12 C1 177.35(13) .
C11 C4 C3 C2 3.1(2) .
C11 C4 C3 C13 -176.74(15) .
C1 C2 C3 C4 -2.2(2) .
C1 C2 C3 C13 177.68(15) .
C3 C2 C1 C12 -1.0(2) .
C3 C2 C1 P1 175.88(12) .
N2 C12 C1 C2 -177.68(14) .
C11 C12 C1 C2 3.2(2) .
N2 C12 C1 P1 5.6(2) .
C11 C12 C1 P1 -173.53(11) .
C9 C8 C7 C6 -0.2(2) .
P2 C8 C7 C6 -177.29(12) .
C10 C5 C6 C7 0.9(2) .
C10 C5 C6 C14 -178.53(14) .
C8 C7 C6 C5 -1.2(2) .
C8 C7 C6 C14 178.15(14) .
O4 C18 C17 O3 35.79(17) .
C22 C21 C20 C25 -2.0(3) .
C22 C21 C20 N1 178.65(17) .
C20 C21 C22 C23 0.3(3) .
C21 C22 C23 C24 1.6(3) .
C21 C22 C23 C26 -176.28(17) .
C22 C23 C26 C28 -141.64(18) .
C24 C23 C26 C28 40.6(2) .
C22 C23 C26 C27 94.2(2) .
C24 C23 C26 C27 -83.5(2) .
C22 C23 C24 C25 -1.8(3) .
C26 C23 C24 C25 176.11(19) .
C23 C24 C25 C20 0.0(3) .
C21 C20 C25 C24 1.9(3) .
N1 C20 C25 C24 -178.73(18) .
C33 C32 C31 C30 -0.8(2) .
C35 C32 C31 C30 -179.70(16) .
C30 C29 C34 C33 -0.7(2) .
N3 C29 C34 C33 -179.34(14) .
C29 C34 C33 C32 0.8(2) .
C31 C32 C33 C34 -0.1(2) .
C35 C32 C33 C34 178.80(15) .
C32 C31 C30 C29 1.0(3) .
C34 C29 C30 C31 -0.2(2) .
N3 C29 C30 C31 178.38(15) .
C31 C32 C35 C36 77.8(2) .
C33 C32 C35 C36 -101.05(19) .
C31 C32 C35 C37 -45.4(2) .
C33 C32 C35 C37 135.78(18) .
C8 C9 N2 C12 179.64(14) .
C10 C9 N2 C12 1.04(16) .
C1 C12 N2 C9 -178.60(14) .
C11 C12 N2 C9 0.58(16) .
C34 C29 N3 P2 -135.97(14) .
C30 C29 N3 P2 45.4(2) .
O4 P2 N3 C29 53.83(16) .
O3 P2 N3 C29 -61.55(15) .
C8 P2 N3 C29 175.95(13) .
C25 C20 N1 P1 -171.60(15) .
C21 C20 N1 P1 7.7(3) .
C17 C18 O4 P2 -26.75(16) .
N3 P2 O4 C18 -118.26(12) .
O3 P2 O4 C18 7.54(12) .
C8 P2 O4 C18 119.04(11) .
C18 C17 O3 P2 -32.13(16) .
N3 P2 O3 C17 142.55(11) .
O4 P2 O3 C17 15.34(12) .
C8 P2 O3 C17 -95.05(12) .
C3S C2S C1S C3S 0.2(4) 5_655
C1S C2S C3S C1S -0.2(4) 5_655
C20 N1 P1 O1 45.25(18) .
C20 N1 P1 O2 -71.16(18) .
C20 N1 P1 C1 166.92(15) .
C2 C1 P1 N1 -165.16(12) .
C12 C1 P1 N1 11.50(15) .
C2 C1 P1 O1 -36.50(14) .
C12 C1 P1 O1 140.16(12) .
C2 C1 P1 O2 66.35(13) .
C12 C1 P1 O2 -117.00(12) .
N1 P1 O2 C16B 136.1(7) .
O1 P1 O2 C16B 8.2(7) .
C1 P1 O2 C16B -102.5(7) .
N1 P1 O2 C16 114.9(4) .
O1 P1 O2 C16 -13.1(4) .
C1 P1 O2 C16 -123.7(4) .
N1 P1 O1 C15B -119.8(9) .
O2 P1 O1 C15B 7.9(9) .
C1 P1 O1 C15B 118.8(9) .
N1 P1 O1 C15 -129.4(8) .
O2 P1 O1 C15 -1.7(8) .
C1 P1 O1 C15 109.2(8) .
C15B O1 C15 C16 -109(10) .
P1 O1 C15 C16 15.0(14) .
C16B O2 C16 C15 -57(2) .
P1 O2 C16 C15 22.0(10) .
O1 C15 C16 O2 -22.4(15) .
C15 O1 C15B C16B 40(9) .
P1 O1 C15B C16B -19.4(16) .
C16 O2 C16B C15B 88(3) .
P1 O2 C16B C15B -21.4(14) .
O1 C15B C16B O2 24.8(17) .
